data_4060986
loop_
_publ_author_name
'Mac\'ias, Ram\'on'
'Fehlner, Thomas P.'
'Beatty, Alicia M.'
'Noll, Bruce'

_publ_section_title
;
 Heterobimetallic Metallaborane Chemistry: Synthesis and Characterization
 of a "Lightly Stabilized" Molybdairidahexaborane, [{Cp*Ir}{(CO)3(THF)Mo}B4H8],
 and Its Direct Conversion to [{Cp*Ir}{(CO)3(L)Mo}B4H8]
 (L = CO, PPh3, NCPh, CNBu, NH3, PPh3CHC(O)OMe)
;
_journal_coden_ASTM ORGND7
_journal_issue 25
_journal_name_full Organometallics
_journal_page_first 5994
_journal_page_last 6001
_journal_paper_doi 10.1021/om049308f
_journal_volume 23
_journal_year 2004
_chemical_formula_moiety 'C20 H28 B4 Ir Mo N O3'
_chemical_formula_sum 'C20 H28 B4 Ir Mo N O3'
_chemical_formula_weight 661.81
_space_group_IT_number 15
_symmetry_cell_setting monoclinic
_symmetry_space_group_name_Hall '-C 2yc'
_symmetry_space_group_name_H-M 'C 1 2/c 1'
_cell_angle_alpha 90.00
_cell_angle_beta 119.8180(10)
_cell_angle_gamma 90.00
_cell_formula_units_Z 8
_cell_length_a 29.2740(6)
_cell_length_b 10.5875(2)
_cell_length_c 17.3862(4)
_cell_measurement_temperature 100(2)
_cell_volume 4675.24(17)
_diffrn_ambient_temperature 100(2)
_exptl_crystal_density_diffrn 1.880
_cod_depositor_comments
;
The following automatic conversions were performed:
'_symmetry_cell_setting' value 'Monoclinic' changed to 'monoclinic'
according to '/home/saulius/struct/CIF-dictionaries/cif_core.dic'
dictionary named 'cif_core.dic' version 2.4.1 from 2010-06-29.

Automatic conversion script
Id: cif_fix_enum 1527 2010-12-29 10:47:43Z saulius 
;
_cod_original_sg_symbol_H-M 'C 2/c'
_cod_database_code 4060986

loop_
_symmetry_equiv_pos_as_xyz
'x, y, z'
'-x, y, -z+1/2'
'x+1/2, y+1/2, z'
'-x+1/2, y+1/2, -z+1/2'
'-x, -y, -z'
'x, -y, z-1/2'
'-x+1/2, -y+1/2, -z'
'x+1/2, -y+1/2, z-1/2'

loop_
_atom_site_label
_atom_site_type_symbol
_atom_site_fract_x
_atom_site_fract_y
_atom_site_fract_z
_atom_site_U_iso_or_equiv
_atom_site_adp_type
_atom_site_occupancy
_atom_site_symmetry_multiplicity
_atom_site_calc_flag
_atom_site_refinement_flags
_atom_site_disorder_assembly
_atom_site_disorder_group
Ir1 Ir 0.122240(4) 0.031250(8) 0.482671(6) 0.01301(4) Uani 1 1 d . . .
Mo1 Mo 0.168583(8) 0.270316(18) 0.555120(14) 0.01426(5) Uani 1 1 d . . .
N1 N 0.24750(9) 0.1865(2) 0.63748(15) 0.0185(4) Uani 1 1 d . . .
O1 O 0.21776(10) 0.54315(18) 0.60034(17) 0.0286(5) Uani 1 1 d . . .
O2 O 0.08122(9) 0.46740(16) 0.44903(16) 0.0238(4) Uani 1 1 d . . .
O3 O 0.14573(10) 0.2904(2) 0.71216(15) 0.0309(5) Uani 1 1 d . . .
B1 B 0.08405(12) 0.1960(3) 0.48742(19) 0.0169(5) Uani 1 1 d . . .
H1 H 0.0588(16) 0.213(3) 0.512(3) 0.029(10) Uiso 1 1 d . . .
H12 H 0.0555(15) 0.228(3) 0.397(2) 0.023(9) Uiso 1 1 d . . .
B2 B 0.05600(13) 0.1206(3) 0.3774(2) 0.0199(5) Uani 1 1 d . . .
H2 H 0.0207(19) 0.075(4) 0.341(3) 0.051(13) Uiso 1 1 d . . .
H23 H 0.0729(13) 0.158(3) 0.326(2) 0.017(8) Uiso 1 1 d . . .
B3 B 0.10839(14) 0.0766(3) 0.3546(2) 0.0220(6) Uani 1 1 d . . .
H3 H 0.1062(17) -0.006(4) 0.310(3) 0.027(9) Uiso 1 1 d . . .
H34 H 0.143(2) 0.146(5) 0.360(4) 0.079(17) Uiso 1 1 d . . .
B4 B 0.17235(12) 0.1288(3) 0.4450(2) 0.0187(5) Uani 1 1 d . . .
H4 H 0.2065(15) 0.078(3) 0.451(2) 0.026(9) Uiso 1 1 d . . .
H4M H 0.1861(18) 0.235(4) 0.463(3) 0.042(12) Uiso 1 1 d . . .
C1 C 0.15630(11) -0.0798(2) 0.61013(17) 0.0175(4) Uani 1 1 d . . .
C2 C 0.17782(10) -0.1293(2) 0.55826(18) 0.0178(5) Uani 1 1 d . . .
C3 C 0.13555(11) -0.1783(2) 0.47768(18) 0.0190(5) Uani 1 1 d . . .
C4 C 0.08710(10) -0.1600(2) 0.47900(17) 0.0159(4) Uani 1 1 d . . .
C5 C 0.10005(10) -0.0987(2) 0.56136(16) 0.0154(4) Uani 1 1 d . . .
C6 C 0.18656(14) -0.0353(2) 0.7045(2) 0.0241(6) Uani 1 1 d . . .
H6A H 0.1982 -0.1084 0.7443 0.036 Uiso 1 1 calc R . .
H6B H 0.1639 0.0185 0.7173 0.036 Uiso 1 1 calc R . .
H6C H 0.2173 0.0132 0.7133 0.036 Uiso 1 1 calc R . .
C7 C 0.23498(11) -0.1412(3) 0.5860(2) 0.0268(6) Uani 1 1 d . . .
H7A H 0.2563 -0.0981 0.6428 0.040 Uiso 1 1 calc R . .
H7B H 0.2413 -0.1026 0.5410 0.040 Uiso 1 1 calc R . .
H7C H 0.2447 -0.2307 0.5923 0.040 Uiso 1 1 calc R . .
C8 C 0.14101(14) -0.2453(3) 0.4070(2) 0.0274(6) Uani 1 1 d . . .
H8A H 0.1677 -0.2028 0.3980 0.041 Uiso 1 1 calc R . .
H8B H 0.1072 -0.2441 0.3516 0.041 Uiso 1 1 calc R . .
H8C H 0.1517 -0.3330 0.4251 0.041 Uiso 1 1 calc R . .
C9 C 0.03409(11) -0.2045(3) 0.40919(19) 0.0221(5) Uani 1 1 d . . .
H9A H 0.0069 -0.1641 0.4179 0.033 Uiso 1 1 calc R . .
H9B H 0.0319 -0.2964 0.4133 0.033 Uiso 1 1 calc R . .
H9C H 0.0287 -0.1822 0.3506 0.033 Uiso 1 1 calc R . .
C10 C 0.06370(12) -0.0712(3) 0.5968(2) 0.0233(5) Uani 1 1 d . . .
H10A H 0.0273 -0.0690 0.5477 0.035 Uiso 1 1 calc R . .
H10B H 0.0728 0.0107 0.6270 0.035 Uiso 1 1 calc R . .
H10C H 0.0673 -0.1375 0.6389 0.035 Uiso 1 1 calc R . .
C11 C 0.29005(11) 0.1531(2) 0.68079(18) 0.0182(4) Uani 1 1 d . . .
C12 C 0.34353(10) 0.1130(2) 0.73504(17) 0.0175(4) Uani 1 1 d . . .
C13 C 0.36812(12) 0.1231(2) 0.82733(19) 0.0219(5) Uani 1 1 d . . .
H13 H 0.3491 0.1534 0.8546 0.026 Uiso 1 1 calc R . .
C14 C 0.42001(13) 0.0889(3) 0.8782(2) 0.0270(6) Uani 1 1 d . . .
H14 H 0.4369 0.0960 0.9409 0.032 Uiso 1 1 calc R . .
C15 C 0.44818(13) 0.0440(3) 0.8388(2) 0.0274(6) Uani 1 1 d . . .
H15 H 0.4841 0.0212 0.8747 0.033 Uiso 1 1 calc R . .
C16 C 0.42382(14) 0.0324(3) 0.7472(2) 0.0273(6) Uani 1 1 d . . .
H16 H 0.4430 0.0012 0.7204 0.033 Uiso 1 1 calc R . .
C17 C 0.37144(12) 0.0665(3) 0.69501(19) 0.0224(5) Uani 1 1 d . . .
H17 H 0.3546 0.0583 0.6324 0.027 Uiso 1 1 calc R . .
C18 C 0.20292(11) 0.4409(3) 0.58755(19) 0.0203(5) Uani 1 1 d . . .
C19 C 0.11188(11) 0.3859(2) 0.48642(17) 0.0180(4) Uani 1 1 d . . .
C20 C 0.15505(11) 0.2852(2) 0.65556(18) 0.0199(5) Uani 1 1 d . . .

loop_
_atom_site_aniso_label
_atom_site_aniso_U_11
_atom_site_aniso_U_22
_atom_site_aniso_U_33
_atom_site_aniso_U_23
_atom_site_aniso_U_13
_atom_site_aniso_U_12
Ir1 0.01244(6) 0.01352(6) 0.01246(6) -0.00024(2) 0.00573(5) -0.00016(3)
Mo1 0.01176(10) 0.01291(9) 0.01573(10) 0.00048(6) 0.00503(8) 0.00058(7)
N1 0.0154(10) 0.0169(9) 0.0198(10) -0.0011(8) 0.0063(9) -0.0027(8)
O1 0.0270(12) 0.0185(9) 0.0339(13) 0.0005(8) 0.0102(11) -0.0014(8)
O2 0.0202(11) 0.0207(10) 0.0258(11) 0.0024(7) 0.0079(9) 0.0048(7)
O3 0.0428(14) 0.0296(10) 0.0229(11) 0.0003(8) 0.0184(11) 0.0054(10)
B1 0.0109(12) 0.0200(12) 0.0156(12) -0.0009(9) 0.0034(10) 0.0002(9)
B2 0.0193(14) 0.0214(12) 0.0133(12) 0.0020(10) 0.0038(11) 0.0004(11)
B3 0.0255(16) 0.0241(14) 0.0172(13) -0.0007(10) 0.0113(12) -0.0027(12)
B4 0.0169(13) 0.0208(12) 0.0206(13) 0.0030(10) 0.0109(12) 0.0016(10)
C1 0.0193(12) 0.0142(10) 0.0161(11) 0.0037(8) 0.0066(10) 0.0007(8)
C2 0.0139(11) 0.0149(10) 0.0232(12) -0.0009(8) 0.0081(10) -0.0010(8)
C3 0.0212(13) 0.0156(10) 0.0232(12) -0.0023(8) 0.0133(11) -0.0001(9)
C4 0.0159(11) 0.0140(9) 0.0163(11) -0.0009(8) 0.0067(10) -0.0012(8)
C5 0.0162(11) 0.0137(9) 0.0158(10) 0.0013(8) 0.0075(9) -0.0001(8)
C6 0.0285(16) 0.0196(12) 0.0164(13) 0.0027(8) 0.0052(12) -0.0046(9)
C7 0.0143(12) 0.0193(11) 0.0428(17) 0.0043(11) 0.0112(12) 0.0019(10)
C8 0.0332(17) 0.0227(12) 0.0316(16) -0.0060(11) 0.0202(14) 0.0019(11)
C9 0.0185(13) 0.0199(11) 0.0219(13) -0.0038(9) 0.0056(11) -0.0049(9)
C10 0.0273(15) 0.0240(12) 0.0252(13) 0.0022(10) 0.0181(12) 0.0018(11)
C11 0.0180(12) 0.0138(10) 0.0215(12) 0.0005(8) 0.0088(10) -0.0008(8)
C12 0.0150(11) 0.0144(10) 0.0207(12) 0.0030(8) 0.0070(10) 0.0007(8)
C13 0.0258(14) 0.0183(11) 0.0208(12) -0.0001(9) 0.0111(11) -0.0008(10)
C14 0.0267(15) 0.0248(13) 0.0210(13) 0.0008(10) 0.0055(12) -0.0015(11)
C15 0.0134(13) 0.0272(13) 0.0324(17) 0.0060(11) 0.0043(13) 0.0044(10)
C16 0.0220(15) 0.0308(15) 0.0293(16) 0.0060(10) 0.0129(14) 0.0083(10)
C17 0.0213(13) 0.0228(11) 0.0227(13) 0.0037(10) 0.0106(11) 0.0043(10)
C18 0.0148(12) 0.0187(10) 0.0230(13) 0.0028(9) 0.0060(11) 0.0020(9)
C19 0.0142(11) 0.0188(10) 0.0163(11) -0.0008(8) 0.0040(10) -0.0005(9)
C20 0.0192(13) 0.0167(10) 0.0185(12) -0.0013(8) 0.0053(11) 0.0011(9)

loop_
_geom_bond_atom_site_label_1
_geom_bond_atom_site_label_2
_geom_bond_distance
_geom_bond_site_symmetry_2
_geom_bond_publ_flag
Ir1 B1 2.096(3) . ?
Ir1 B3 2.110(3) . ?
Ir1 B2 2.116(3) . ?
Ir1 B4 2.146(3) . ?
Ir1 C5 2.252(2) . ?
Ir1 C1 2.256(2) . ?
Ir1 C4 2.258(2) . ?
Ir1 C3 2.262(2) . ?
Ir1 C2 2.267(3) . ?
Ir1 Mo1 2.8521(2) . ?
Mo1 C19 1.926(3) . ?
Mo1 C20 1.980(3) . ?
Mo1 C18 2.007(3) . ?
Mo1 N1 2.210(2) . ?
Mo1 B1 2.287(3) . ?
Mo1 B4 2.476(3) . ?
Mo1 H4M 1.95(5) . ?
N1 C11 1.145(3) . ?
O1 C18 1.146(3) . ?
O2 C19 1.180(3) . ?
O3 C20 1.146(3) . ?
B1 B2 1.847(4) . ?
B1 H1 1.04(4) . ?
B1 H12 1.41(4) . ?
B2 B3 1.824(5) . ?
B2 H12 1.19(3) . ?
B2 H2 1.02(5) . ?
B2 H23 1.28(3) . ?
B3 B4 1.831(5) . ?
B3 H23 1.25(3) . ?
B3 H3 1.15(4) . ?
B3 H34 1.21(5) . ?
B4 H34 1.30(5) . ?
B4 H4 1.09(4) . ?
B4 H4M 1.18(4) . ?
C1 C2 1.432(4) . ?
C1 C5 1.443(4) . ?
C1 C6 1.501(4) . ?
C2 C3 1.428(4) . ?
C2 C7 1.499(4) . ?
C3 C4 1.443(3) . ?
C3 C8 1.494(4) . ?
C4 C5 1.441(3) . ?
C4 C9 1.493(4) . ?
C5 C10 1.500(4) . ?
C6 H6A 0.9800 . ?
C6 H6B 0.9800 . ?
C6 H6C 0.9800 . ?
C7 H7A 0.9800 . ?
C7 H7B 0.9800 . ?
C7 H7C 0.9800 . ?
C8 H8A 0.9800 . ?
C8 H8B 0.9800 . ?
C8 H8C 0.9800 . ?
C9 H9A 0.9800 . ?
C9 H9B 0.9800 . ?
C9 H9C 0.9800 . ?
C10 H10A 0.9800 . ?
C10 H10B 0.9800 . ?
C10 H10C 0.9800 . ?
C11 C12 1.433(4) . ?
C12 C13 1.398(4) . ?
C12 C17 1.400(4) . ?
C13 C14 1.373(4) . ?
C13 H13 0.9500 . ?
C14 C15 1.392(5) . ?
C14 H14 0.9500 . ?
C15 C16 1.390(5) . ?
C15 H15 0.9500 . ?
C16 C17 1.386(4) . ?
C16 H16 0.9500 . ?
C17 H17 0.9500 . ?
